data_4077315
loop_
_publ_author_name
'Hurst, Stephanie K.'
'Cifuentes, Marie P.'
'Morrall, Joseph P. L.'
'Lucas, Nigel T.'
'Whittall, Ian R.'
'Humphrey, Mark G.'
'Asselberghs, Inge'
'Persoons, Andr\'e'
'Samoc, Marek'
'Luther-Davies, Barry'
'Willis, Anthony C.'

_publ_section_title
;
 Organometallic Complexes for Nonlinear Optics. 22.1Quadratic and Cubic
 Hyperpolarizabilities oftrans-Bis(bidentate phosphine)ruthenium
 \s-Arylvinylidene and \s-Arylalkynyl Complexes
;
_journal_issue 22
_journal_name_full Organometallics
_journal_page_first 4664
_journal_paper_doi 10.1021/om0101700
_journal_volume 20
_journal_year 2001
_chemical_formula_moiety
;
C61 H53 Cl O P4 Ru, C1.75 H3.5 Cl 3.5
;
_chemical_formula_sum 'C62.75 H56.5 Cl4.5 O P4 Ru'
_chemical_formula_weight 1211.14
_space_group_IT_number 2
_symmetry_cell_setting triclinic
_symmetry_Int_Tables_number 2
_symmetry_space_group_name_Hall '-P 1'
_symmetry_space_group_name_H-M 'P -1'
_audit_creation_date 2001-02-12
_audit_creation_method 'by teXsan v1.8'
_audit_update_record
;
?
;
_cell_angle_alpha 93.71(3)
_cell_angle_beta 93.95(3)
_cell_angle_gamma 99.47(2)
_cell_formula_units_Z 2
_cell_length_a 9.332(2)
_cell_length_b 13.002(3)
_cell_length_c 23.879(9)
_cell_measurement_reflns_used 25
_cell_measurement_temperature 296.2
_cell_measurement_theta_max 23.8
_cell_measurement_theta_min 20.5
_cell_volume 2842.6(14)
_computing_cell_refinement 'MSC/AFC Diffractometer Control'
_computing_data_collection 'MSC/AFC Diffractometer Control'
_computing_data_reduction 'teXsan (MSC, 1992-1997)'
_computing_publication_material 'teXsan (MSC, 1992-1997)'
_computing_structure_refinement 'teXsan (MSC, 1992-1997)'
_computing_structure_solution
;
DIRDIF92 PATTY (Beurskens, 1992)
;
_diffrn_ambient_temperature 296.2
_diffrn_measurement_device_type 'Rigaku AFC6S'
_diffrn_measurement_method \w-2\q
_diffrn_orient_matrix_UB_11 -0.04879
_diffrn_orient_matrix_UB_12 -0.06073
_diffrn_orient_matrix_UB_13 0.01927
_diffrn_orient_matrix_UB_21 0.00729
_diffrn_orient_matrix_UB_22 -0.04780
_diffrn_orient_matrix_UB_23 -0.03383
_diffrn_orient_matrix_UB_31 0.09719
_diffrn_orient_matrix_UB_32 -0.01201
_diffrn_orient_matrix_UB_33 0.01603
_diffrn_radiation_detector 'scintillation counter'
_diffrn_radiation_monochromator graphite
_diffrn_radiation_source 'X-ray tube'
_diffrn_radiation_type 'Mo K\a'
_diffrn_radiation_wavelength 0.7107
_diffrn_reflns_av_R_equivalents 0.02777
_diffrn_reflns_av_sigmaI/netI 0.070
_diffrn_reflns_limit_h_max 12
_diffrn_reflns_limit_h_min 0
_diffrn_reflns_limit_k_max 16
_diffrn_reflns_limit_k_min -16
_diffrn_reflns_limit_l_max 31
_diffrn_reflns_limit_l_min -31
_diffrn_reflns_number 13937
_diffrn_reflns_reduction_process 'Lp corrections applied'
_diffrn_reflns_theta_max 27.62
_diffrn_reflns_theta_min 1.60
_diffrn_standards_decay_% -1.17
_diffrn_standards_interval_count 150
_diffrn_standards_number 3
_exptl_absorpt_coefficient_mu 0.641
_exptl_absorpt_correction_T_max 0.941
_exptl_absorpt_correction_T_min 0.876
_exptl_absorpt_correction_type analytical
_exptl_absorpt_process_details
;
(de Meulenaer & Tompa, 1965)
;
_exptl_crystal_colour yellow
_exptl_crystal_density_diffrn 1.415
_exptl_crystal_density_meas ?
_exptl_crystal_description needle
_exptl_crystal_F_000 1243.00
_exptl_crystal_size_max 0.51
_exptl_crystal_size_mid 0.20
_exptl_crystal_size_min 0.11
_refine_diff_density_max 1.12
_refine_diff_density_min -0.71
_refine_ls_extinction_method none
_refine_ls_goodness_of_fit_all 1.784
_refine_ls_goodness_of_fit_ref 2.018
_refine_ls_hydrogen_treatment noref
_refine_ls_matrix_type full
_refine_ls_number_constraints 3
_refine_ls_number_parameters 658
_refine_ls_number_reflns 8374
_refine_ls_number_restraints 0
_refine_ls_R_factor_all 0.0958
_refine_ls_R_factor_gt 0.0421
_refine_ls_shift/su_max 0.0260
_refine_ls_shift/su_mean 0.0010
_refine_ls_structure_factor_coef F
_refine_ls_weighting_details
;
w = 1/[\s^2^(Fo) + 0.0001|Fo|^2^]
;
_refine_ls_weighting_scheme sigma
_refine_ls_wR_factor_all 0.0534
_refine_ls_wR_factor_ref 0.0477
_reflns_number_gt 8374
_reflns_number_total 13127
_reflns_threshold_expression I>2.00\s(I)
_cod_data_source_file om0101700.cif
_cod_data_source_block srh1
_cod_depositor_comments
;
The following automatic conversions were performed:

'_exptl_crystal_density_meas' value 'not measured' was changed to '?'
- the value is perceived as not measured.

Automatic conversion script
Id: cif_fix_values 3008 2015-01-20 13:52:24Z robertas 
;
_cod_original_cell_volume 2842(1)
_cod_original_sg_symbol_H-M 'P -1       '
_cod_original_formula_sum 'C62.75 H56.50 Cl4.50 O P4 Ru'
_cod_database_code 4077315

loop_
_symmetry_equiv_pos_as_xyz
'   +x,   +y,   +z'
'   -x,   -y,   -z'

loop_
_atom_site_label
_atom_site_fract_x
_atom_site_fract_y
_atom_site_fract_z
_atom_site_U_iso_or_equiv
_atom_site_occupancy
_atom_site_refinement_flags
_atom_site_adp_type
_atom_site_calc_flag
Ru(1) 0.06961(3) 0.45200(2) 0.27648(1) 0.02646(8) 1.000 . Uani d
Cl(1) -0.0894(1) 0.39097(8) 0.35234(5) 0.0404(3) 1.000 . Uani d
Cl(2) 0.5411(2) 0.1552(2) 0.40225(9) 0.1158(8) 1.000 . Uani d
Cl(3) 0.7369(4) 0.0845(3) 0.4844(1) 0.202(2) 1.000 . Uani d
Cl(4) 0.435(1) -0.004(1) -0.0120(6) 0.347(6) 0.500 . Uiso d
Cl(5) 0.0904(9) -0.0823(6) -0.0151(3) 0.209(3) 0.500 . Uiso d
Cl(6) 0.070(2) 0.007(1) -0.0198(6) 0.209 0.250 . Uiso d
Cl(7) -0.199(2) 0.042(1) 0.0081(7) 0.209 0.250 . Uiso d
P(1) 0.2665(1) 0.55535(8) 0.33457(5) 0.0301(3) 1.000 . Uani d
P(2) 0.2139(1) 0.32074(8) 0.28964(5) 0.0306(3) 1.000 . Uani d
P(3) -0.1242(1) 0.34921(8) 0.21696(5) 0.0316(3) 1.000 . Uani d
P(4) -0.0748(1) 0.58300(8) 0.26110(5) 0.0306(3) 1.000 . Uani d
O(1) 0.7099(8) 0.7624(9) 0.0097(3) 0.155(4) 0.79(2) P Uani d
O(1a) 0.750(5) 0.649(3) 0.003(2) 0.155 0.212 P Uiso d
C(1) 0.1945(4) 0.5017(3) 0.2149(2) 0.031(1) 1.000 . Uani d
C(2) 0.2726(5) 0.5305(3) 0.1814(2) 0.041(1) 1.000 . Uani d
C(3) 0.3733(5) 0.5694(4) 0.1406(2) 0.045(1) 1.000 . Uani d
C(4) 0.4529(6) 0.5036(4) 0.1124(2) 0.065(2) 1.000 . Uani d
C(5) 0.5519(6) 0.5421(5) 0.0755(2) 0.077(2) 1.000 . Uani d
C(6) 0.5752(6) 0.6454(6) 0.0660(2) 0.074(2) 1.000 . Uani d
C(7) 0.4964(6) 0.7123(5) 0.0935(2) 0.074(2) 1.000 . Uani d
C(8) 0.3963(6) 0.6748(4) 0.1298(2) 0.060(2) 1.000 . Uani d
C(9) 0.6802(8) 0.687(1) 0.0255(3) 0.125(4) 1.000 . Uani d
C(101) 0.4257(4) 0.4965(3) 0.3163(2) 0.035(1) 1.000 . Uani d
C(102) 0.3915(4) 0.3815(3) 0.3272(2) 0.037(1) 1.000 . Uani d
C(103) -0.2867(4) 0.4037(3) 0.2349(2) 0.037(1) 1.000 . Uani d
C(104) -0.2552(4) 0.5194(3) 0.2259(2) 0.039(1) 1.000 . Uani d
C(111) 0.2927(4) 0.5606(3) 0.4124(2) 0.033(1) 1.000 . Uani d
C(112) 0.4246(5) 0.6128(3) 0.4391(2) 0.043(1) 1.000 . Uani d
C(113) 0.4472(5) 0.6203(4) 0.4967(2) 0.054(2) 1.000 . Uani d
C(114) 0.3409(6) 0.5763(4) 0.5291(2) 0.056(2) 1.000 . Uani d
C(115) 0.2111(5) 0.5235(4) 0.5034(2) 0.051(2) 1.000 . Uani d
C(116) 0.1867(4) 0.5147(3) 0.4453(2) 0.041(1) 1.000 . Uani d
C(121) 0.3187(4) 0.6948(3) 0.3245(2) 0.035(1) 1.000 . Uani d
C(122) 0.2885(5) 0.7702(3) 0.3636(2) 0.044(1) 1.000 . Uani d
C(123) 0.3254(5) 0.8757(4) 0.3558(2) 0.055(2) 1.000 . Uani d
C(124) 0.3903(5) 0.9073(3) 0.3085(2) 0.056(2) 1.000 . Uani d
C(125) 0.4212(5) 0.8337(4) 0.2695(2) 0.053(2) 1.000 . Uani d
C(126) 0.3862(5) 0.7280(3) 0.2773(2) 0.042(1) 1.000 . Uani d
C(211) 0.1534(4) 0.2134(3) 0.3338(2) 0.034(1) 1.000 . Uani d
C(212) 0.1569(5) 0.2323(4) 0.3917(2) 0.051(1) 1.000 . Uani d
C(213) 0.1107(6) 0.1526(4) 0.4254(2) 0.065(2) 1.000 . Uani d
C(214) 0.0575(6) 0.0532(4) 0.4014(2) 0.062(2) 1.000 . Uani d
C(215) 0.0506(5) 0.0342(3) 0.3447(2) 0.053(2) 1.000 . Uani d
C(216) 0.0982(5) 0.1134(3) 0.3106(2) 0.042(1) 1.000 . Uani d
C(221) 0.2714(4) 0.2489(3) 0.2289(2) 0.035(1) 1.000 . Uani d
C(222) 0.3724(5) 0.1820(3) 0.2358(2) 0.046(1) 1.000 . Uani d
C(223) 0.4124(5) 0.1266(4) 0.1897(2) 0.056(2) 1.000 . Uani d
C(224) 0.3540(6) 0.1373(4) 0.1366(2) 0.061(2) 1.000 . Uani d
C(225) 0.2550(6) 0.2036(4) 0.1289(2) 0.058(2) 1.000 . Uani d
C(226) 0.2138(5) 0.2594(3) 0.1749(2) 0.045(1) 1.000 . Uani d
C(311) -0.1469(4) 0.3512(3) 0.1394(2) 0.036(1) 1.000 . Uani d
C(312) -0.2781(5) 0.3016(4) 0.1112(2) 0.052(2) 1.000 . Uani d
C(313) -0.2993(6) 0.3005(5) 0.0531(2) 0.067(2) 1.000 . Uani d
C(314) -0.1914(7) 0.3483(5) 0.0229(2) 0.069(2) 1.000 . Uani d
C(315) -0.0613(6) 0.3956(4) 0.0502(2) 0.061(2) 1.000 . Uani d
C(316) -0.0388(5) 0.3980(4) 0.1084(2) 0.045(1) 1.000 . Uani d
C(321) -0.1720(4) 0.2083(3) 0.2236(2) 0.040(1) 1.000 . Uani d
C(322) -0.1388(5) 0.1374(4) 0.1825(2) 0.050(1) 1.000 . Uani d
C(323) -0.1723(6) 0.0306(4) 0.1880(3) 0.064(2) 1.000 . Uani d
C(324) -0.2365(6) -0.0065(4) 0.2340(3) 0.069(2) 1.000 . Uani d
C(325) -0.2699(6) 0.0622(4) 0.2748(2) 0.062(2) 1.000 . Uani d
C(326) -0.2382(5) 0.1694(3) 0.2697(2) 0.049(1) 1.000 . Uani d
C(411) -0.0159(4) 0.6858(3) 0.2142(2) 0.035(1) 1.000 . Uani d
C(412) -0.0315(5) 0.6652(4) 0.1559(2) 0.051(2) 1.000 . Uani d
C(413) 0.0173(6) 0.7436(5) 0.1209(2) 0.067(2) 1.000 . Uani d
C(414) 0.0820(6) 0.8416(4) 0.1438(2) 0.062(2) 1.000 . Uani d
C(415) 0.1005(5) 0.8614(4) 0.2009(2) 0.055(2) 1.000 . Uani d
C(416) 0.0520(5) 0.7844(3) 0.2358(2) 0.046(1) 1.000 . Uani d
C(421) -0.1280(4) 0.6606(3) 0.3209(2) 0.034(1) 1.000 . Uani d
C(422) -0.0683(5) 0.6556(3) 0.3750(2) 0.044(1) 1.000 . Uani d
C(423) -0.1059(6) 0.7168(4) 0.4193(2) 0.055(2) 1.000 . Uani d
C(424) -0.2045(6) 0.7826(4) 0.4101(2) 0.053(2) 1.000 . Uani d
C(425) -0.2659(5) 0.7881(4) 0.3568(2) 0.049(1) 1.000 . Uani d
C(426) -0.2279(5) 0.7279(3) 0.3124(2) 0.043(1) 1.000 . Uani d
C(501) 0.720(1) 0.1630(6) 0.4318(4) 0.123(4) 1.000 . Uani d
H(4) 0.4386 0.4314 0.1186 0.077 1.000 . Uiso c
H(5) 0.6046 0.4959 0.0564 0.093 1.000 . Uiso c
H(7) 0.5119 0.7845 0.0870 0.088 1.000 . Uiso c
H(8) 0.3419 0.7211 0.1478 0.072 1.000 . Uiso c
H(9) 0.7318 0.6357 0.0103 0.150 0.800 . Uiso d
H(101a) 0.4416 0.5036 0.2778 0.042 1.000 . Uiso c
H(101b) 0.5100 0.5297 0.3392 0.042 1.000 . Uiso c
H(102a) 0.3868 0.3752 0.3665 0.045 1.000 . Uiso c
H(102b) 0.4661 0.3468 0.3141 0.045 1.000 . Uiso c
H(103a) -0.3693 0.3703 0.2111 0.045 1.000 . Uiso c
H(103b) -0.3044 0.3940 0.2731 0.045 1.000 . Uiso c
H(104b) -0.3293 0.5523 0.2410 0.047 1.000 . Uiso c
H(104a) -0.2553 0.5276 0.1867 0.047 1.000 . Uiso c
H(112) 0.4993 0.6435 0.4173 0.052 1.000 . Uiso c
H(113) 0.5375 0.6563 0.5144 0.064 1.000 . Uiso c
H(114) 0.3570 0.5824 0.5690 0.068 1.000 . Uiso c
H(115) 0.1374 0.4928 0.5256 0.061 1.000 . Uiso c
H(116) 0.0971 0.4770 0.4280 0.049 1.000 . Uiso c
H(122) 0.2419 0.7493 0.3961 0.053 1.000 . Uiso c
H(123) 0.3057 0.9264 0.3833 0.065 1.000 . Uiso c
H(124) 0.4137 0.9796 0.3029 0.068 1.000 . Uiso c
H(125) 0.4670 0.8552 0.2369 0.064 1.000 . Uiso c
H(126) 0.4087 0.6778 0.2501 0.051 1.000 . Uiso c
H(212) 0.1915 0.3009 0.4085 0.061 1.000 . Uiso c
H(213) 0.1157 0.1664 0.4651 0.078 1.000 . Uiso c
H(214) 0.0258 -0.0017 0.4244 0.075 1.000 . Uiso c
H(215) 0.0126 -0.0341 0.3281 0.064 1.000 . Uiso c
H(216) 0.0929 0.0987 0.2709 0.050 1.000 . Uiso c
H(222) 0.4140 0.1743 0.2724 0.055 1.000 . Uiso c
H(223) 0.4809 0.0808 0.1949 0.068 1.000 . Uiso c
H(224) 0.3820 0.0990 0.1051 0.073 1.000 . Uiso c
H(225) 0.2147 0.2112 0.0921 0.069 1.000 . Uiso c
H(226) 0.1455 0.3052 0.1693 0.054 1.000 . Uiso c
H(312) -0.3536 0.2684 0.1318 0.062 1.000 . Uiso c
H(313) -0.3891 0.2665 0.0342 0.080 1.000 . Uiso c
H(314) -0.2067 0.3485 -0.0169 0.083 1.000 . Uiso c
H(315) 0.0145 0.4272 0.0291 0.073 1.000 . Uiso c
H(316) 0.0515 0.4321 0.1269 0.053 1.000 . Uiso c
H(322) -0.0929 0.1621 0.1505 0.060 1.000 . Uiso c
H(323) -0.1502 -0.0172 0.1593 0.077 1.000 . Uiso c
H(324) -0.2578 -0.0797 0.2376 0.083 1.000 . Uiso c
H(325) -0.3149 0.0366 0.3068 0.074 1.000 . Uiso c
H(326) -0.2624 0.2164 0.2982 0.058 1.000 . Uiso c
H(412) -0.0754 0.5976 0.1399 0.061 1.000 . Uiso c
H(413) 0.0058 0.7292 0.0812 0.081 1.000 . Uiso c
H(414) 0.1136 0.8951 0.1200 0.074 1.000 . Uiso c
H(415) 0.1470 0.9284 0.2168 0.066 1.000 . Uiso c
H(416) 0.0656 0.7996 0.2754 0.055 1.000 . Uiso c
H(422) -0.0008 0.6096 0.3818 0.053 1.000 . Uiso c
H(423) -0.0632 0.7133 0.4563 0.065 1.000 . Uiso c
H(424) -0.2303 0.8244 0.4407 0.064 1.000 . Uiso c
H(425) -0.3346 0.8334 0.3505 0.059 1.000 . Uiso c
H(426) -0.2704 0.7323 0.2755 0.052 1.000 . Uiso c
H(501b) 0.7551 0.2332 0.4462 0.148 1.000 . Uiso c
H(501a) 0.7784 0.1444 0.4029 0.148 1.000 . Uiso c

loop_
_atom_site_aniso_label
_atom_site_aniso_U_11
_atom_site_aniso_U_22
_atom_site_aniso_U_33
_atom_site_aniso_U_12
_atom_site_aniso_U_13
_atom_site_aniso_U_23
Ru(1) 0.0223(1) 0.0285(2) 0.0288(2) 0.0030(1) 0.0046(1) 0.0054(1)
Cl(1) 0.0338(5) 0.0491(6) 0.0371(6) -0.0013(5) 0.0089(4) 0.0086(5)
Cl(2) 0.117(2) 0.108(2) 0.115(2) 0.021(1) -0.017(1) -0.026(1)
Cl(3) 0.214(3) 0.298(4) 0.138(2) 0.126(3) 0.058(2) 0.103(3)
P(1) 0.0249(5) 0.0305(6) 0.0349(6) 0.0026(4) 0.0040(4) 0.0050(5)
P(2) 0.0275(5) 0.0307(6) 0.0343(6) 0.0053(4) 0.0029(4) 0.0044(4)
P(3) 0.0263(5) 0.0325(6) 0.0351(6) 0.0013(4) 0.0025(4) 0.0062(5)
P(4) 0.0261(5) 0.0326(6) 0.0340(6) 0.0059(4) 0.0040(4) 0.0053(5)
O(1) 0.121(6) 0.23(1) 0.092(5) -0.061(6) 0.039(4) 0.071(6)
C(1) 0.027(2) 0.032(2) 0.031(2) 0.002(2) -0.003(2) 0.002(2)
C(2) 0.036(2) 0.046(3) 0.040(3) 0.004(2) -0.001(2) 0.005(2)
C(3) 0.033(2) 0.062(3) 0.037(3) 0.000(2) 0.004(2) 0.011(2)
C(4) 0.056(3) 0.082(4) 0.060(4) 0.015(3) 0.020(3) 0.010(3)
C(5) 0.061(4) 0.118(5) 0.061(4) 0.025(4) 0.024(3) 0.019(4)
C(6) 0.043(3) 0.128(6) 0.048(4) -0.006(3) 0.011(3) 0.031(4)
C(7) 0.070(4) 0.088(4) 0.058(4) -0.016(3) 0.013(3) 0.032(3)
C(8) 0.058(3) 0.064(3) 0.056(3) -0.001(3) 0.011(3) 0.013(3)
C(9) 0.064(5) 0.24(1) 0.066(5) -0.007(7) 0.019(4) 0.046(7)
C(101) 0.021(2) 0.040(2) 0.043(3) 0.001(2) 0.003(2) 0.001(2)
C(102) 0.027(2) 0.038(2) 0.047(3) 0.008(2) -0.002(2) 0.001(2)
C(103) 0.024(2) 0.044(3) 0.042(3) 0.001(2) 0.003(2) 0.006(2)
C(104) 0.026(2) 0.042(3) 0.049(3) 0.009(2) -0.001(2) 0.002(2)
C(111) 0.035(2) 0.034(2) 0.032(2) 0.008(2) 0.002(2) 0.004(2)
C(112) 0.037(2) 0.048(3) 0.043(3) 0.003(2) 0.002(2) -0.001(2)
C(113) 0.047(3) 0.061(3) 0.048(3) 0.004(2) -0.011(2) -0.010(2)
C(114) 0.062(3) 0.070(4) 0.037(3) 0.016(3) -0.008(2) 0.002(2)
C(115) 0.052(3) 0.067(3) 0.035(3) 0.011(3) 0.007(2) 0.012(2)
C(116) 0.033(2) 0.048(3) 0.040(3) 0.003(2) 0.002(2) 0.006(2)
C(121) 0.029(2) 0.031(2) 0.045(3) -0.001(2) -0.001(2) 0.008(2)
C(122) 0.043(3) 0.037(2) 0.054(3) 0.007(2) 0.006(2) 0.005(2)
C(123) 0.053(3) 0.038(3) 0.071(4) 0.009(2) -0.003(3) -0.004(2)
C(124) 0.051(3) 0.030(2) 0.085(4) 0.001(2) -0.006(3) 0.011(3)
C(125) 0.046(3) 0.048(3) 0.063(4) -0.004(2) 0.003(2) 0.021(3)
C(126) 0.039(2) 0.038(2) 0.048(3) 0.000(2) 0.003(2) 0.009(2)
C(211) 0.030(2) 0.037(2) 0.037(3) 0.009(2) 0.003(2) 0.009(2)
C(212) 0.064(3) 0.044(3) 0.044(3) 0.006(2) 0.005(2) 0.005(2)
C(213) 0.092(4) 0.067(4) 0.039(3) 0.014(3) 0.015(3) 0.018(3)
C(214) 0.068(4) 0.055(3) 0.069(4) 0.011(3) 0.019(3) 0.029(3)
C(215) 0.057(3) 0.036(3) 0.067(4) 0.008(2) 0.009(3) 0.013(2)
C(216) 0.044(3) 0.037(2) 0.043(3) 0.005(2) 0.003(2) 0.005(2)
C(221) 0.032(2) 0.035(2) 0.039(3) 0.004(2) 0.008(2) 0.001(2)
C(222) 0.042(3) 0.047(3) 0.051(3) 0.015(2) 0.005(2) 0.002(2)
C(223) 0.050(3) 0.052(3) 0.071(4) 0.021(2) 0.010(3) -0.008(3)
C(224) 0.058(3) 0.065(4) 0.059(4) 0.009(3) 0.021(3) -0.017(3)
C(225) 0.063(3) 0.071(4) 0.037(3) 0.010(3) 0.006(2) -0.004(2)
C(226) 0.046(3) 0.049(3) 0.042(3) 0.010(2) 0.005(2) 0.002(2)
C(311) 0.037(2) 0.035(2) 0.037(3) 0.006(2) -0.001(2) 0.003(2)
C(312) 0.044(3) 0.063(3) 0.043(3) -0.002(2) -0.005(2) 0.001(2)
C(313) 0.059(3) 0.087(4) 0.048(3) 0.003(3) -0.018(3) -0.007(3)
C(314) 0.082(4) 0.092(5) 0.033(3) 0.020(4) -0.004(3) 0.003(3)
C(315) 0.064(3) 0.073(4) 0.048(3) 0.012(3) 0.012(3) 0.015(3)
C(316) 0.044(3) 0.051(3) 0.039(3) 0.009(2) 0.002(2) 0.007(2)
C(321) 0.029(2) 0.036(2) 0.052(3) 0.001(2) -0.002(2) 0.010(2)
C(322) 0.046(3) 0.041(3) 0.061(3) 0.007(2) 0.002(2) 0.002(2)
C(323) 0.060(3) 0.039(3) 0.093(5) 0.013(3) 0.001(3) -0.003(3)
C(324) 0.059(3) 0.036(3) 0.109(5) 0.003(3) -0.004(3) 0.014(3)
C(325) 0.052(3) 0.051(3) 0.080(4) -0.008(2) 0.001(3) 0.029(3)
C(326) 0.040(3) 0.043(3) 0.059(3) -0.003(2) 0.000(2) 0.012(2)
C(411) 0.032(2) 0.036(2) 0.039(3) 0.011(2) 0.006(2) 0.010(2)
C(412) 0.062(3) 0.053(3) 0.038(3) 0.007(2) 0.007(2) 0.008(2)
C(413) 0.078(4) 0.079(4) 0.048(3) 0.014(3) 0.013(3) 0.023(3)
C(414) 0.066(4) 0.055(3) 0.071(4) 0.014(3) 0.019(3) 0.033(3)
C(415) 0.057(3) 0.041(3) 0.069(4) 0.002(2) 0.008(3) 0.018(3)
C(416) 0.047(3) 0.040(3) 0.051(3) 0.005(2) 0.004(2) 0.014(2)
C(421) 0.031(2) 0.033(2) 0.039(3) 0.006(2) 0.007(2) 0.006(2)
C(422) 0.044(3) 0.047(3) 0.045(3) 0.018(2) 0.003(2) 0.004(2)
C(423) 0.066(3) 0.063(3) 0.037(3) 0.024(3) 0.000(2) -0.002(2)
C(424) 0.061(3) 0.051(3) 0.050(3) 0.018(2) 0.010(3) -0.010(2)
C(425) 0.047(3) 0.048(3) 0.058(3) 0.022(2) 0.006(2) 0.000(2)
C(426) 0.045(3) 0.045(3) 0.043(3) 0.018(2) 0.001(2) 0.004(2)
C(501) 0.132(7) 0.120(7) 0.122(7) 0.039(6) -0.011(6) 0.024(5)

loop_
_atom_type_symbol
_atom_type_oxidation_number
_atom_type_number_in_cell
_atom_type_scat_dispersion_real
_atom_type_scat_dispersion_imag
_atom_type_scat_source
C 0 125 0.002 0.002
;International Tables for Crystallography
(1992, Vol. C, Tables 4.2.6.8 and 6.1.1.1)
;
H 0 113 0.000 0.000
;International Tables for Crystallography
(1992, Vol. C, Table 6.1.1.2)
;
Cl 0 9 0.132 0.159
;International Tables for Crystallography
(1992, Vol. C, Tables 4.2.6.8 and 6.1.1.1)
;
O 0 2 0.008 0.006
;International Tables for Crystallography
(1992, Vol. C, Tables 4.2.6.8 and 6.1.1.1)
;
P 0 8 0.090 0.095
;International Tables for Crystallography
(1992, Vol. C, Tables 4.2.6.8 and 6.1.1.1)
;
Ru 0 2 -1.420 0.836
;International Tables for Crystallography
(1992, Vol. C, Tables 4.2.6.8 and 6.1.1.1)
;

loop_
_geom_angle_atom_site_label_1
_geom_angle_atom_site_label_2
_geom_angle_atom_site_label_3
_geom_angle
_geom_angle_site_symmetry_1
_geom_angle_site_symmetry_3
_geom_angle_publ_flag
Cl(1) Ru(1) P(1) 98.52(4) . . yes
Cl(1) Ru(1) P(2) 92.29(4) . . yes
Cl(1) Ru(1) P(3) 82.58(4) . . yes
Cl(1) Ru(1) P(4) 88.70(4) . . yes
Cl(1) Ru(1) C(1) 179.1(1) . . yes
P(1) Ru(1) P(2) 81.93(4) . . yes
P(1) Ru(1) P(3) 178.89(4) . . yes
P(1) Ru(1) P(4) 98.73(4) . . yes
P(1) Ru(1) C(1) 82.1(1) . . yes
P(2) Ru(1) P(3) 97.87(4) . . yes
P(2) Ru(1) P(4) 178.72(4) . . yes
P(2) Ru(1) C(1) 88.5(1) . . yes
P(3) Ru(1) P(4) 81.45(4) . . yes
P(3) Ru(1) C(1) 96.8(1) . . yes
P(4) Ru(1) C(1) 90.5(1) . . yes
Cl(4) Cl(4) Cl(7) 150(2) 2_655 2 yes
Cl(6) Cl(5) Cl(6) 52(1) . 2 yes
Cl(6) Cl(5) Cl(7) 80(1) . 2 yes
Cl(6) Cl(5) Cl(7) 116(1) 2 2 yes
Cl(5) Cl(6) Cl(5) 128(1) . 2 yes
Cl(5) Cl(6) Cl(6) 93(1) . 2 yes
Cl(5) Cl(6) Cl(7) 45.4(9) . 2 yes
Cl(5) Cl(6) Cl(6) 35.1(8) 2 2 yes
Cl(5) Cl(6) Cl(7) 146(1) 2 2 yes
Cl(6) Cl(6) Cl(7) 123(2) 2 2 yes
Cl(4) Cl(7) Cl(5) 160(2) 2 2 yes
Cl(4) Cl(7) Cl(6) 138(1) 2 2 yes
Cl(5) Cl(7) Cl(6) 55(1) 2 2 yes
Ru(1) P(1) C(101) 103.4(1) . . yes
Ru(1) P(1) C(111) 126.3(1) . . yes
Ru(1) P(1) C(121) 119.9(1) . . yes
C(101) P(1) C(111) 99.7(2) . . yes
C(101) P(1) C(121) 104.8(2) . . yes
C(111) P(1) C(121) 99.5(2) . . yes
Ru(1) P(2) C(102) 108.9(1) . . yes
Ru(1) P(2) C(211) 119.8(1) . . yes
Ru(1) P(2) C(221) 120.5(1) . . yes
C(102) P(2) C(211) 101.8(2) . . yes
C(102) P(2) C(221) 101.9(2) . . yes
C(211) P(2) C(221) 101.2(2) . . yes
Ru(1) P(3) C(103) 104.1(1) . . yes
Ru(1) P(3) C(311) 125.0(1) . . yes
Ru(1) P(3) C(321) 120.4(1) . . yes
C(103) P(3) C(311) 98.9(2) . . yes
C(103) P(3) C(321) 105.2(2) . . yes
C(311) P(3) C(321) 99.9(2) . . yes
Ru(1) P(4) C(104) 108.6(1) . . yes
Ru(1) P(4) C(411) 119.6(1) . . yes
Ru(1) P(4) C(421) 120.5(1) . . yes
C(104) P(4) C(411) 102.3(2) . . yes
C(104) P(4) C(421) 102.1(2) . . yes
C(411) P(4) C(421) 101.1(2) . . yes
O(1a) O(1) C(9) 41(1) . . yes
O(1) O(1a) C(9) 42(2) . . yes
O(1) O(1a) H(9) 107.3 . . no
C(9) O(1a) H(9) 64.8 . . no
Ru(1) C(1) C(2) 176.5(4) . . yes
C(1) C(2) C(3) 178.2(5) . . yes
C(2) C(3) C(4) 121.4(4) . . yes
C(2) C(3) C(8) 120.8(4) . . yes
C(4) C(3) C(8) 117.8(4) . . yes
C(3) C(4) C(5) 120.8(5) . . yes
C(3) C(4) H(4) 119.6 . . no
C(5) C(4) H(4) 119.6 . . no
C(4) C(5) C(6) 120.8(6) . . yes
C(4) C(5) H(5) 119.6 . . no
C(6) C(5) H(5) 119.6 . . no
C(5) C(6) C(7) 119.3(5) . . yes
C(5) C(6) C(9) 120.9(9) . . yes
C(7) C(6) C(9) 119.7(9) . . yes
C(6) C(7) C(8) 120.4(5) . . yes
C(6) C(7) H(7) 119.8 . . no
C(8) C(7) H(7) 119.8 . . no
C(3) C(8) C(7) 120.8(5) . . yes
C(3) C(8) H(8) 119.6 . . no
C(7) C(8) H(8) 119.6 . . no
O(1) C(9) O(1a) 97(2) . . yes
O(1) C(9) C(6) 133(2) . . yes
O(1) C(9) H(9) 113.3 . . no
O(1a) C(9) C(6) 130(3) . . yes
O(1a) C(9) H(9) 16.4 . . no
C(6) C(9) H(9) 113.3 . . no
P(1) C(101) C(102) 107.0(3) . . yes
P(1) C(101) H(101a) 110.1 . . no
P(1) C(101) H(101b) 110.1 . . no
C(102) C(101) H(101a) 110.1 . . no
C(102) C(101) H(101b) 110.1 . . no
H(101a) C(101) H(101b) 109.5 . . no
P(2) C(102) C(101) 110.0(3) . . yes
P(2) C(102) H(102a) 109.3 . . no
P(2) C(102) H(102b) 109.3 . . no
C(101) C(102) H(102a) 109.3 . . no
C(101) C(102) H(102b) 109.3 . . no
H(102a) C(102) H(102b) 109.5 . . no
P(3) C(103) C(104) 106.8(3) . . yes
P(3) C(103) H(103a) 110.1 . . no
P(3) C(103) H(103b) 110.1 . . no
C(104) C(103) H(103a) 110.1 . . no
C(104) C(103) H(103b) 110.1 . . no
H(103a) C(103) H(103b) 109.5 . . no
P(4) C(104) C(103) 111.5(3) . . yes
P(4) C(104) H(104b) 109.0 . . no
P(4) C(104) H(104a) 109.0 . . no
C(103) C(104) H(104b) 109.0 . . no
C(103) C(104) H(104a) 109.0 . . no
H(104b) C(104) H(104a) 109.5 . . no
P(1) C(111) C(112) 118.7(3) . . yes
P(1) C(111) C(116) 122.9(3) . . yes
C(112) C(111) C(116) 118.4(4) . . yes
C(111) C(112) C(113) 120.5(4) . . yes
C(111) C(112) H(112) 119.8 . . no
C(113) C(112) H(112) 119.8 . . no
C(112) C(113) C(114) 120.8(4) . . yes
C(112) C(113) H(113) 119.6 . . no
C(114) C(113) H(113) 119.6 . . no
C(113) C(114) C(115) 119.5(5) . . yes
C(113) C(114) H(114) 120.3 . . no
C(115) C(114) H(114) 120.3 . . no
C(114) C(115) C(116) 120.6(4) . . yes
C(114) C(115) H(115) 119.7 . . no
C(116) C(115) H(115) 119.7 . . no
C(111) C(116) C(115) 120.3(4) . . yes
C(111) C(116) H(116) 119.9 . . no
C(115) C(116) H(116) 119.9 . . no
P(1) C(121) C(122) 120.5(3) . . yes
P(1) C(121) C(126) 121.4(3) . . yes
C(122) C(121) C(126) 118.1(4) . . yes
C(121) C(122) C(123) 120.9(4) . . yes
C(121) C(122) H(122) 119.6 . . no
C(123) C(122) H(122) 119.6 . . no
C(122) C(123) C(124) 120.4(5) . . yes
C(122) C(123) H(123) 119.8 . . no
C(124) C(123) H(123) 119.8 . . no
C(123) C(124) C(125) 119.5(4) . . yes
C(123) C(124) H(124) 120.3 . . no
C(125) C(124) H(124) 120.3 . . no
C(124) C(125) C(126) 120.4(5) . . yes
C(124) C(125) H(125) 119.8 . . no
C(126) C(125) H(125) 119.8 . . no
C(121) C(126) C(125) 120.8(4) . . yes
C(121) C(126) H(126) 119.6 . . no
C(125) C(126) H(126) 119.6 . . no
P(2) C(211) C(212) 120.3(3) . . yes
P(2) C(211) C(216) 121.7(3) . . yes
C(212) C(211) C(216) 118.0(4) . . yes
C(211) C(212) C(213) 121.0(4) . . yes
C(211) C(212) H(212) 119.5 . . no
C(213) C(212) H(212) 119.5 . . no
C(212) C(213) C(214) 120.0(5) . . yes
C(212) C(213) H(213) 120.0 . . no
C(214) C(213) H(213) 120.0 . . no
C(213) C(214) C(215) 119.6(5) . . yes
C(213) C(214) H(214) 120.2 . . no
C(215) C(214) H(214) 120.2 . . no
C(214) C(215) C(216) 120.8(5) . . yes
C(214) C(215) H(215) 119.6 . . no
C(216) C(215) H(215) 119.6 . . no
C(211) C(216) C(215) 120.6(4) . . yes
C(211) C(216) H(216) 119.7 . . no
C(215) C(216) H(216) 119.7 . . no
P(2) C(221) C(222) 121.0(3) . . yes
P(2) C(221) C(226) 120.5(3) . . yes
C(222) C(221) C(226) 118.5(4) . . yes
C(221) C(222) C(223) 120.4(4) . . yes
C(221) C(222) H(222) 119.8 . . no
C(223) C(222) H(222) 119.8 . . no
C(222) C(223) C(224) 120.5(5) . . yes
C(222) C(223) H(223) 119.8 . . no
C(224) C(223) H(223) 119.8 . . no
C(223) C(224) C(225) 120.0(4) . . yes
C(223) C(224) H(224) 120.0 . . no
C(225) C(224) H(224) 120.0 . . no
C(224) C(225) C(226) 120.0(5) . . yes
C(224) C(225) H(225) 120.0 . . no
C(226) C(225) H(225) 120.0 . . no
C(221) C(226) C(225) 120.7(4) . . yes
C(221) C(226) H(226) 119.7 . . no
C(225) C(226) H(226) 119.7 . . no
P(3) C(311) C(312) 118.5(3) . . yes
P(3) C(311) C(316) 122.8(3) . . yes
C(312) C(311) C(316) 118.6(4) . . yes
C(311) C(312) C(313) 120.5(5) . . yes
C(311) C(312) H(312) 119.8 . . no
C(313) C(312) H(312) 119.8 . . no
C(312) C(313) C(314) 120.3(5) . . yes
C(312) C(313) H(313) 119.9 . . no
C(314) C(313) H(313) 119.9 . . no
C(313) C(314) C(315) 119.7(5) . . yes
C(313) C(314) H(314) 120.2 . . no
C(315) C(314) H(314) 120.2 . . no
C(314) C(315) C(316) 120.7(5) . . yes
C(314) C(315) H(315) 119.7 . . no
C(316) C(315) H(315) 119.7 . . no
C(311) C(316) C(315) 120.3(4) . . yes
C(311) C(316) H(316) 119.9 . . no
C(315) C(316) H(316) 119.8 . . no
P(3) C(321) C(322) 120.2(3) . . yes
P(3) C(321) C(326) 121.6(4) . . yes
C(322) C(321) C(326) 118.1(4) . . yes
C(321) C(322) C(323) 120.3(5) . . yes
C(321) C(322) H(322) 119.8 . . no
C(323) C(322) H(322) 119.8 . . no
C(322) C(323) C(324) 120.8(5) . . yes
C(322) C(323) H(323) 119.6 . . no
C(324) C(323) H(323) 119.6 . . no
C(323) C(324) C(325) 119.6(5) . . yes
C(323) C(324) H(324) 120.2 . . no
C(325) C(324) H(324) 120.2 . . no
C(324) C(325) C(326) 120.3(5) . . yes
C(324) C(325) H(325) 119.9 . . no
C(326) C(325) H(325) 119.9 . . no
C(321) C(326) C(325) 120.8(5) . . yes
C(321) C(326) H(326) 119.6 . . no
C(325) C(326) H(326) 119.6 . . no
P(4) C(411) C(412) 121.0(3) . . yes
P(4) C(411) C(416) 120.9(3) . . yes
C(412) C(411) C(416) 118.0(4) . . yes
C(411) C(412) C(413) 120.3(5) . . yes
C(411) C(412) H(412) 119.9 . . no
C(413) C(412) H(412) 119.9 . . no
C(412) C(413) C(414) 120.2(5) . . yes
C(412) C(413) H(413) 119.9 . . no
C(414) C(413) H(413) 119.9 . . no
C(413) C(414) C(415) 119.7(5) . . yes
C(413) C(414) H(414) 120.1 . . no
C(415) C(414) H(414) 120.1 . . no
C(414) C(415) C(416) 120.4(5) . . yes
C(414) C(415) H(415) 119.8 . . no
C(416) C(415) H(415) 119.8 . . no
C(411) C(416) C(415) 121.4(5) . . yes
C(411) C(416) H(416) 119.3 . . no
C(415) C(416) H(416) 119.3 . . no
P(4) C(421) C(422) 121.2(3) . . yes
P(4) C(421) C(426) 120.4(3) . . yes
C(422) C(421) C(426) 118.4(4) . . yes
C(421) C(422) C(423) 120.6(4) . . yes
C(421) C(422) H(422) 119.7 . . no
C(423) C(422) H(422) 119.7 . . no
C(422) C(423) C(424) 120.2(4) . . yes
C(422) C(423) H(423) 119.9 . . no
C(424) C(423) H(423) 119.9 . . no
C(423) C(424) C(425) 120.1(4) . . yes
C(423) C(424) H(424) 119.9 . . no
C(425) C(424) H(424) 119.9 . . no
C(424) C(425) C(426) 119.9(4) . . yes
C(424) C(425) H(425) 120.0 . . no
C(426) C(425) H(425) 120.0 . . no
C(421) C(426) C(425) 120.8(4) . . yes
C(421) C(426) H(426) 119.6 . . no
C(425) C(426) H(426) 119.6 . . no
Cl(2) C(501) Cl(3) 114.2(5) . . yes
Cl(2) C(501) H(501b) 108.3 . . no
Cl(2) C(501) H(501a) 108.3 . . no
Cl(3) C(501) H(501b) 108.3 . . no
Cl(3) C(501) H(501a) 108.3 . . no
H(501b) C(501) H(501a) 109.5 . . no

loop_
_geom_bond_atom_site_label_1
_geom_bond_atom_site_label_2
_geom_bond_distance
_geom_bond_site_symmetry_2
_geom_bond_publ_flag
Ru(1) Cl(1) 2.507(1) . yes
Ru(1) P(1) 2.388(1) . yes
Ru(1) P(2) 2.365(1) . yes
Ru(1) P(3) 2.384(1) . yes
Ru(1) P(4) 2.370(1) . yes
Ru(1) C(1) 2.012(4) . yes
Cl(2) C(501) 1.753(8) . yes
Cl(3) C(501) 1.684(8) . yes
Cl(4) Cl(4) 1.30(2) 2_655 yes
Cl(4) Cl(7) 2.18(2) 2 yes
Cl(5) Cl(6) 1.21(2) . yes
Cl(5) Cl(6) 2.11(2) 2 yes
Cl(5) Cl(7) 1.06(2) 2 yes
Cl(6) Cl(6) 1.66(3) 2 yes
Cl(6) Cl(7) 1.46(2) 2 yes
P(1) C(101) 1.844(4) . yes
P(1) C(111) 1.852(4) . yes
P(1) C(121) 1.834(4) . yes
P(2) C(102) 1.857(4) . yes
P(2) C(211) 1.841(4) . yes
P(2) C(221) 1.834(4) . yes
P(3) C(103) 1.840(4) . yes
P(3) C(311) 1.852(4) . yes
P(3) C(321) 1.833(4) . yes
P(4) C(104) 1.866(4) . yes
P(4) C(411) 1.838(4) . yes
P(4) C(421) 1.839(4) . yes
O(1) O(1a) 1.58(4) . yes
O(1) C(9) 1.08(1) . yes
O(1a) C(9) 1.04(4) . yes
O(1a) H(9) 0.30 . no
C(1) C(2) 1.158(5) . yes
C(2) C(3) 1.457(6) . yes
C(3) C(4) 1.393(7) . yes
C(3) C(8) 1.396(6) . yes
C(4) C(5) 1.377(7) . yes
C(4) H(4) 0.95 . no
C(5) C(6) 1.361(8) . yes
C(5) H(5) 0.95 . no
C(6) C(7) 1.389(8) . yes
C(6) C(9) 1.488(9) . yes
C(7) C(8) 1.371(7) . yes
C(7) H(7) 0.95 . no
C(8) H(8) 0.95 . no
C(9) H(9) 0.95 . no
C(101) C(102) 1.519(5) . yes
C(101) H(101a) 0.95 . no
C(101) H(101b) 0.95 . no
C(102) H(102a) 0.95 . no
C(102) H(102b) 0.95 . no
C(103) C(104) 1.517(5) . yes
C(103) H(103a) 0.95 . no
C(103) H(103b) 0.95 . no
C(104) H(104b) 0.95 . no
C(104) H(104a) 0.95 . no
C(111) C(112) 1.395(6) . yes
C(111) C(116) 1.389(5) . yes
C(112) C(113) 1.371(6) . yes
C(112) H(112) 0.95 . no
C(113) C(114) 1.373(7) . yes
C(113) H(113) 0.95 . no
C(114) C(115) 1.372(7) . yes
C(114) H(114) 0.95 . no
C(115) C(116) 1.383(6) . yes
C(115) H(115) 0.95 . no
C(116) H(116) 0.95 . no
C(121) C(122) 1.385(6) . yes
C(121) C(126) 1.386(6) . yes
C(122) C(123) 1.386(6) . yes
C(122) H(122) 0.95 . no
C(123) C(124) 1.370(7) . yes
C(123) H(123) 0.95 . no
C(124) C(125) 1.372(7) . yes
C(124) H(124) 0.95 . no
C(125) C(126) 1.387(6) . yes
C(125) H(125) 0.95 . no
C(126) H(126) 0.95 . no
C(211) C(212) 1.387(6) . yes
C(211) C(216) 1.382(5) . yes
C(212) C(213) 1.383(6) . yes
C(212) H(212) 0.95 . no
C(213) C(214) 1.379(7) . yes
C(213) H(213) 0.95 . no
C(214) C(215) 1.355(7) . yes
C(214) H(214) 0.95 . no
C(215) C(216) 1.389(6) . yes
C(215) H(215) 0.95 . no
C(216) H(216) 0.95 . no
C(221) C(222) 1.393(5) . yes
C(221) C(226) 1.385(6) . yes
C(222) C(223) 1.383(6) . yes
C(222) H(222) 0.95 . no
C(223) C(224) 1.370(7) . yes
C(223) H(223) 0.95 . no
C(224) C(225) 1.375(7) . yes
C(224) H(224) 0.95 . no
C(225) C(226) 1.388(6) . yes
C(225) H(225) 0.95 . no
C(226) H(226) 0.95 . no
C(311) C(312) 1.393(6) . yes
C(311) C(316) 1.376(6) . yes
C(312) C(313) 1.386(7) . yes
C(312) H(312) 0.95 . no
C(313) C(314) 1.368(7) . yes
C(313) H(313) 0.95 . no
C(314) C(315) 1.367(7) . yes
C(314) H(314) 0.95 . no
C(315) C(316) 1.390(6) . yes
C(315) H(315) 0.95 . no
C(316) H(316) 0.95 . no
C(321) C(322) 1.388(6) . yes
C(321) C(326) 1.383(6) . yes
C(322) C(323) 1.389(6) . yes
C(322) H(322) 0.95 . no
C(323) C(324) 1.365(8) . yes
C(323) H(323) 0.95 . no
C(324) C(325) 1.366(8) . yes
C(324) H(324) 0.95 . no
C(325) C(326) 1.392(6) . yes
C(325) H(325) 0.95 . no
C(326) H(326) 0.95 . no
C(411) C(412) 1.392(6) . yes
C(411) C(416) 1.383(6) . yes
C(412) C(413) 1.399(6) . yes
C(412) H(412) 0.95 . no
C(413) C(414) 1.378(7) . yes
C(413) H(413) 0.95 . no
C(414) C(415) 1.365(7) . yes
C(414) H(414) 0.95 . no
C(415) C(416) 1.382(6) . yes
C(415) H(415) 0.95 . no
C(416) H(416) 0.95 . no
C(421) C(422) 1.380(6) . yes
C(421) C(426) 1.393(5) . yes
C(422) C(423) 1.383(6) . yes
C(422) H(422) 0.95 . no
C(423) C(424) 1.372(6) . yes
C(423) H(423) 0.95 . no
C(424) C(425) 1.370(6) . yes
C(424) H(424) 0.95 . no
C(425) C(426) 1.378(6) . yes
C(425) H(425) 0.95 . no
C(426) H(426) 0.95 . no
C(501) H(501b) 0.95 . no
C(501) H(501a) 0.95 . no

loop_
_geom_contact_atom_site_label_1
_geom_contact_atom_site_label_2
_geom_contact_distance
_geom_contact_site_symmetry_2
_geom_contact_publ_flag
Cl(4) Cl(7) 2.18(2) 2 no
Cl(4) Cl(5) 3.20(1) . no
Cl(4) Cl(7) 3.37(2) 1_655 no
Cl(4) Cl(6) 3.42(2) . no
Cl(5) Cl(7) 1.06(2) 2 no
Cl(5) Cl(7) 3.42(2) . no
Cl(6) Cl(7) 1.46(2) 2 no
Cl(6) Cl(7) 2.74(2) . no
Cl(6) O(1) 3.33(2) 2_665 no
O(1) C(225) 3.397(9) 2_665 no
O(1a) C(315) 3.37(5) 2_665 no
C(113) C(113) 3.44(1) 2_666 no
Cl(4) Cl(4) 1.30(2) 2_655 no
Cl(4) Cl(7) 2.18(2) 2 no
Cl(4) Cl(5) 3.20(1) . no
Cl(4) Cl(7) 3.37(2) 1_655 no
Cl(4) Cl(6) 3.42(2) . no
Cl(5) Cl(7) 1.06(2) 2 no
Cl(5) Cl(6) 1.21(2) . no
Cl(5) Cl(6) 2.11(2) 2 no
Cl(5) Cl(5) 3.02(2) 2 no
Cl(5) Cl(4) 3.20(1) . no
Cl(5) Cl(7) 3.42(2) . no
Cl(6) Cl(5) 1.21(2) . no
Cl(6) Cl(7) 1.46(2) 2 no
Cl(6) Cl(6) 1.66(3) 2 no
Cl(6) Cl(5) 2.11(2) 2 no
Cl(6) Cl(7) 2.74(2) . no
Cl(6) Cl(4) 3.42(2) . no
Cl(7) Cl(5) 1.06(2) 2 no
Cl(7) Cl(6) 1.46(2) 2 no
Cl(7) Cl(4) 2.18(2) 2 no
Cl(7) Cl(6) 2.74(2) . no
Cl(7) Cl(4) 3.37(2) 1_455 no
Cl(7) Cl(5) 3.42(2) . no

loop_
_geom_torsion_atom_site_label_1
_geom_torsion_atom_site_label_2
_geom_torsion_atom_site_label_3
_geom_torsion_atom_site_label_4
_geom_torsion_site_symmetry_2
_geom_torsion_site_symmetry_3
_geom_torsion_site_symmetry_4
_geom_torsion
_geom_torsion_publ_flag
Ru(1) P(1) C(101) C(102) . . . -56.8(3) no
Ru(1) P(1) C(111) C(112) . . . 170.5(3) no
Ru(1) P(1) C(111) C(116) . . . -9.5(4) no
Ru(1) P(1) C(121) C(122) . . . 108.0(3) no
Ru(1) P(1) C(121) C(126) . . . -70.7(4) no
Ru(1) P(2) C(102) C(101) . . . -25.5(3) no
Ru(1) P(2) C(211) C(212) . . . -71.3(4) no
Ru(1) P(2) C(211) C(216) . . . 106.2(3) no
Ru(1) P(2) C(221) C(222) . . . 171.1(3) no
Ru(1) P(2) C(221) C(226) . . . -9.6(4) no
Ru(1) P(3) C(103) C(104) . . . 56.4(3) no
Ru(1) P(3) C(311) C(312) . . . -168.6(3) no
Ru(1) P(3) C(311) C(316) . . . 12.5(4) no
Ru(1) P(3) C(321) C(322) . . . -107.9(4) no
Ru(1) P(3) C(321) C(326) . . . 70.6(4) no
Ru(1) P(4) C(104) C(103) . . . 20.7(3) no
Ru(1) P(4) C(411) C(412) . . . 76.0(4) no
Ru(1) P(4) C(411) C(416) . . . -100.7(3) no
Ru(1) P(4) C(421) C(422) . . . 9.7(4) no
Ru(1) P(4) C(421) C(426) . . . -171.6(3) no
Ru(1) C(1) C(2) C(3) . . . -44.3(2) no
Cl(1) Ru(1) P(1) C(101) . . . 122.4(1) no
Cl(1) Ru(1) P(1) C(111) . . . 9.5(2) no
Cl(1) Ru(1) P(1) C(121) . . . -121.5(2) no
Cl(1) Ru(1) P(2) C(102) . . . -105.2(1) no
Cl(1) Ru(1) P(2) C(211) . . . 11.1(2) no
Cl(1) Ru(1) P(2) C(221) . . . 137.7(2) no
Cl(1) Ru(1) P(3) C(103) . . . 56.2(1) no
Cl(1) Ru(1) P(3) C(311) . . . 168.0(2) no
Cl(1) Ru(1) P(3) C(321) . . . -61.2(2) no
Cl(1) Ru(1) P(4) C(104) . . . -72.2(2) no
Cl(1) Ru(1) P(4) C(411) . . . 171.1(2) no
Cl(1) Ru(1) P(4) C(421) . . . 44.8(1) no
Cl(1) Ru(1) C(1) C(2) . . . 160(5) no
Cl(4) Cl(7) Cl(5) Cl(6) 2 . . -138(5) no
Cl(4) Cl(7) Cl(5) Cl(6) 2 . 2 -176(4) no
Cl(4) Cl(7) Cl(6) Cl(5) 2 . . 160(2) no
Cl(4) Cl(7) Cl(6) Cl(5) 2 . 2 -104(2) no
Cl(4) Cl(7) Cl(6) Cl(6) 2 . 2 -142(2) no
Cl(5) Cl(6) Cl(5) Cl(6) . 2 2 0.0000 no
Cl(5) Cl(6) Cl(5) Cl(7) . 2 . -51(2) no
Cl(5) Cl(6) Cl(6) Cl(5) . 2 2 -180.0000 no
Cl(5) Cl(6) Cl(6) Cl(7) . 2 . -143(1) no
Cl(5) Cl(6) Cl(5) Cl(6) 2 2 . 0.0000 no
Cl(5) Cl(6) Cl(5) Cl(7) 2 2 . 135(2) no
Cl(5) Cl(6) Cl(6) Cl(5) 2 . 2 180.0000 no
Cl(5) Cl(6) Cl(6) Cl(7) 2 . 2 -37(1) no
Cl(5) Cl(7) Cl(6) Cl(6) 2 . 2 58(2) no
Cl(6) Cl(5) Cl(6) Cl(5) . 2 2 0.0000 no
Cl(6) Cl(5) Cl(6) Cl(7) . 2 . 65(2) no
Cl(6) Cl(5) Cl(6) Cl(5) 2 2 . 0.0000 no
Cl(6) Cl(5) Cl(6) Cl(7) 2 2 . -135(2) no
Cl(6) Cl(6) Cl(5) Cl(7) 2 . 2 51(2) no
Cl(6) Cl(6) Cl(5) Cl(7) 2 2 . 135(2) no
Cl(7) Cl(4) Cl(4) Cl(7) 2 1_455 2_455 180.0000 no
Cl(7) Cl(6) Cl(6) Cl(7) 2 . 2 180.0000 no
P(1) Ru(1) P(2) C(102) . . . -6.9(1) no
P(1) Ru(1) P(2) C(211) . . . 109.4(2) no
P(1) Ru(1) P(2) C(221) . . . -124.0(2) no
P(1) Ru(1) P(3) C(103) . . . -133(2) no
P(1) Ru(1) P(3) C(311) . . . -21(2) no
P(1) Ru(1) P(3) C(321) . . . 109(2) no
P(1) Ru(1) P(4) C(104) . . . -170.6(1) no
P(1) Ru(1) P(4) C(411) . . . 72.7(2) no
P(1) Ru(1) P(4) C(421) . . . -53.6(2) no
P(1) Ru(1) C(1) C(2) . . . 29(6) no
P(1) C(101) C(102) P(2) . . . 53.1(3) no
P(1) C(111) C(112) C(113) . . . 178.7(4) no
P(1) C(111) C(116) C(115) . . . -178.3(3) no
P(1) C(121) C(122) C(123) . . . -179.0(4) no
P(1) C(121) C(126) C(125) . . . 178.2(3) no
P(2) Ru(1) P(1) C(101) . . . 31.3(1) no
P(2) Ru(1) P(1) C(111) . . . -81.6(2) no
P(2) Ru(1) P(1) C(121) . . . 147.3(2) no
P(2) Ru(1) P(3) C(103) . . . 147.5(1) no
P(2) Ru(1) P(3) C(311) . . . -100.7(2) no
P(2) Ru(1) P(3) C(321) . . . 30.1(2) no
P(2) Ru(1) P(4) C(104) . . . 68(2) no
P(2) Ru(1) P(4) C(411) . . . -48(2) no
P(2) Ru(1) P(4) C(421) . . . -175(2) no
P(2) Ru(1) C(1) C(2) . . . -53(6) no
P(2) C(211) C(212) C(213) . . . 179.5(4) no
P(2) C(211) C(216) C(215) . . . -178.7(3) no
P(2) C(221) C(222) C(223) . . . 178.6(4) no
P(2) C(221) C(226) C(225) . . . -178.8(4) no
P(3) Ru(1) P(1) C(101) . . . -48(2) no
P(3) Ru(1) P(1) C(111) . . . -161(2) no
P(3) Ru(1) P(1) C(121) . . . 68(2) no
P(3) Ru(1) P(2) C(102) . . . 172.0(1) no
P(3) Ru(1) P(2) C(211) . . . -71.7(2) no
P(3) Ru(1) P(2) C(221) . . . 54.9(2) no
P(3) Ru(1) P(4) C(104) . . . 10.5(1) no
P(3) Ru(1) P(4) C(411) . . . -106.2(2) no
P(3) Ru(1) P(4) C(421) . . . 127.5(1) no
P(3) Ru(1) C(1) C(2) . . . -151(6) no
P(3) C(103) C(104) P(4) . . . -49.5(3) no
P(3) C(311) C(312) C(313) . . . -179.5(4) no
P(3) C(311) C(316) C(315) . . . 179.0(4) no
P(3) C(321) C(322) C(323) . . . 178.7(4) no
P(3) C(321) C(326) C(325) . . . -178.1(4) no
P(4) Ru(1) P(1) C(101) . . . -147.6(1) no
P(4) Ru(1) P(1) C(111) . . . 99.5(2) no
P(4) Ru(1) P(1) C(121) . . . -31.5(2) no
P(4) Ru(1) P(2) C(102) . . . 114(2) no
P(4) Ru(1) P(2) C(211) . . . -129(2) no
P(4) Ru(1) P(2) C(221) . . . -3(2) no
P(4) Ru(1) P(3) C(103) . . . -33.6(1) no
P(4) Ru(1) P(3) C(311) . . . 78.2(2) no
P(4) Ru(1) P(3) C(321) . . . -151.0(2) no
P(4) Ru(1) C(1) C(2) . . . 128(6) no
P(4) C(411) C(412) C(413) . . . -178.4(4) no
P(4) C(411) C(416) C(415) . . . 178.1(4) no
P(4) C(421) C(422) C(423) . . . 178.0(4) no
P(4) C(421) C(426) C(425) . . . -178.5(4) no
O(1) O(1a) C(9) C(6) . . . -180(3) no
O(1) C(9) C(6) C(5) . . . 175(1) no
O(1) C(9) C(6) C(7) . . . -3(2) no
O(1a) O(1) C(9) C(6) . . . 180(3) no
O(1a) C(9) C(6) C(5) . . . -5(3) no
O(1a) C(9) C(6) C(7) . . . 177(3) no
C(1) Ru(1) P(1) C(101) . . . -58.3(2) no
C(1) Ru(1) P(1) C(111) . . . -171.2(2) no
C(1) Ru(1) P(1) C(121) . . . 57.8(2) no
C(1) Ru(1) P(2) C(102) . . . 75.3(2) no
C(1) Ru(1) P(2) C(211) . . . -168.4(2) no
C(1) Ru(1) P(2) C(221) . . . -41.8(2) no
C(1) Ru(1) P(3) C(103) . . . -123.1(2) no
C(1) Ru(1) P(3) C(311) . . . -11.3(2) no
C(1) Ru(1) P(3) C(321) . . . 119.5(2) no
C(1) Ru(1) P(4) C(104) . . . 107.3(2) no
C(1) Ru(1) P(4) C(411) . . . -9.4(2) no
C(1) Ru(1) P(4) C(421) . . . -135.6(2) no
C(1) C(2) C(3) C(4) . . . 123.2(2) no
C(1) C(2) C(3) C(8) . . . -54.8(2) no
C(2) C(3) C(4) C(5) . . . -177.5(5) no
C(2) C(3) C(8) C(7) . . . 176.8(5) no
C(3) C(4) C(5) C(6) . . . 0.4(9) no
C(3) C(8) C(7) C(6) . . . 1.0(9) no
C(4) C(3) C(8) C(7) . . . -1.4(8) no
C(4) C(5) C(6) C(7) . . . -1(1) no
C(4) C(5) C(6) C(9) . . . -178.9(6) no
C(5) C(4) C(3) C(8) . . . 0.7(8) no
C(5) C(6) C(7) C(8) . . . 0.1(9) no
C(8) C(7) C(6) C(9) . . . 178.2(6) no
C(101) P(1) C(111) C(112) . . . 55.9(4) no
C(101) P(1) C(111) C(116) . . . -124.1(4) no
C(101) P(1) C(121) C(122) . . . -136.7(4) no
C(101) P(1) C(121) C(126) . . . 44.7(4) no
C(101) C(102) P(2) C(211) . . . -152.9(3) no
C(101) C(102) P(2) C(221) . . . 102.8(3) no
C(102) P(2) C(211) C(212) . . . 48.6(4) no
C(102) P(2) C(211) C(216) . . . -133.9(3) no
C(102) P(2) C(221) C(222) . . . 50.5(4) no
C(102) P(2) C(221) C(226) . . . -130.1(4) no
C(102) C(101) P(1) C(111) . . . 74.3(3) no
C(102) C(101) P(1) C(121) . . . 176.9(3) no
C(103) P(3) C(311) C(312) . . . -54.3(4) no
C(103) P(3) C(311) C(316) . . . 126.8(4) no
C(103) P(3) C(321) C(322) . . . 135.2(4) no
C(103) P(3) C(321) C(326) . . . -46.3(4) no
C(103) C(104) P(4) C(411) . . . 148.1(3) no
C(103) C(104) P(4) C(421) . . . -107.6(3) no
C(104) P(4) C(411) C(412) . . . -43.9(4) no
C(104) P(4) C(411) C(416) . . . 139.4(4) no
C(104) P(4) C(421) C(422) . . . 129.9(4) no
C(104) P(4) C(421) C(426) . . . -51.3(4) no
C(104) C(103) P(3) C(311) . . . -73.3(3) no
C(104) C(103) P(3) C(321) . . . -176.1(3) no
C(111) P(1) C(121) C(122) . . . -34.0(4) no
C(111) P(1) C(121) C(126) . . . 147.4(4) no
C(111) C(112) C(113) C(114) . . . 0.2(7) no
C(111) C(116) C(115) C(114) . . . -1.0(7) no
C(112) C(111) P(1) C(121) . . . -51.0(4) no
C(112) C(111) C(116) C(115) . . . 1.7(6) no
C(112) C(113) C(114) C(115) . . . 0.6(8) no
C(113) C(112) C(111) C(116) . . . -1.3(7) no
C(113) C(114) C(115) C(116) . . . -0.2(8) no
C(116) C(111) P(1) C(121) . . . 129.0(4) no
C(121) C(122) C(123) C(124) . . . 1.2(7) no
C(121) C(126) C(125) C(124) . . . 0.4(7) no
C(122) C(121) C(126) C(125) . . . -0.5(7) no
C(122) C(123) C(124) C(125) . . . -1.3(8) no
C(123) C(122) C(121) C(126) . . . -0.3(7) no
C(123) C(124) C(125) C(126) . . . 0.5(8) no
C(211) P(2) C(221) C(222) . . . -54.2(4) no
C(211) P(2) C(221) C(226) . . . 125.1(4) no
C(211) C(212) C(213) C(214) . . . -1.3(8) no
C(211) C(216) C(215) C(214) . . . -0.2(7) no
C(212) C(211) P(2) C(221) . . . 153.5(4) no
C(212) C(211) C(216) C(215) . . . -1.2(6) no
C(212) C(213) C(214) C(215) . . . -0.1(9) no
C(213) C(212) C(211) C(216) . . . 1.9(7) no
C(213) C(214) C(215) C(216) . . . 0.8(8) no
C(216) C(211) P(2) C(221) . . . -29.0(4) no
C(221) C(222) C(223) C(224) . . . 0.4(8) no
C(221) C(226) C(225) C(224) . . . -0.1(8) no
C(222) C(221) C(226) C(225) . . . 0.6(7) no
C(222) C(223) C(224) C(225) . . . 0.1(8) no
C(223) C(222) C(221) C(226) . . . -0.7(7) no
C(223) C(224) C(225) C(226) . . . -0.2(8) no
C(311) P(3) C(321) C(322) . . . 33.1(4) no
C(311) P(3) C(321) C(326) . . . -148.5(4) no
C(311) C(312) C(313) C(314) . . . -0.1(9) no
C(311) C(316) C(315) C(314) . . . 1.0(8) no
C(312) C(311) P(3) C(321) . . . 53.0(4) no
C(312) C(311) C(316) C(315) . . . 0.1(7) no
C(312) C(313) C(314) C(315) . . . 1.1(9) no
C(313) C(312) C(311) C(316) . . . -0.5(7) no
C(313) C(314) C(315) C(316) . . . -1.6(9) no
C(316) C(311) P(3) C(321) . . . -126.0(4) no
C(321) C(322) C(323) C(324) . . . -0.8(8) no
C(321) C(326) C(325) C(324) . . . -0.4(8) no
C(322) C(321) C(326) C(325) . . . 0.3(7) no
C(322) C(323) C(324) C(325) . . . 0.8(9) no
C(323) C(322) C(321) C(326) . . . 0.2(7) no
C(323) C(324) C(325) C(326) . . . -0.2(9) no
C(411) P(4) C(421) C(422) . . . -124.8(4) no
C(411) P(4) C(421) C(426) . . . 53.9(4) no
C(411) C(412) C(413) C(414) . . . 0.4(8) no
C(411) C(416) C(415) C(414) . . . 0.1(8) no
C(412) C(411) P(4) C(421) . . . -149.1(4) no
C(412) C(411) C(416) C(415) . . . 1.3(7) no
C(412) C(413) C(414) C(415) . . . 1.1(9) no
C(413) C(412) C(411) C(416) . . . -1.6(7) no
C(413) C(414) C(415) C(416) . . . -1.4(8) no
C(416) C(411) P(4) C(421) . . . 34.3(4) no
C(421) C(422) C(423) C(424) . . . 0.8(8) no
C(421) C(426) C(425) C(424) . . . 0.4(7) no
C(422) C(421) C(426) C(425) . . . 0.2(7) no
C(422) C(423) C(424) C(425) . . . -0.2(8) no
C(423) C(422) C(421) C(426) . . . -0.8(7) no
C(423) C(424) C(425) C(426) . . . -0.4(8) no
